data_4335357
loop_
_publ_author_name
'Arvind K. Gupta'
'S. Arun Dixith Reddy'
'Ramamoorthy Boomishankar'

_publ_section_title
;
 Facile Formation of Stable Tris(imido)phosphate Trianions as Their Tri-
 and Hexanuclear Pd(II) Complexes in Protic Solvents
;
_journal_name_full 'Inorganic Chemistry'
_journal_page_first 7608
_journal_page_last 7614
_journal_paper_doi 10.1021/ic400686e
_journal_volume 52
_journal_year 2013
_chemical_formula_sum 'C33 H69 N6 O7 P Pd3'
_chemical_formula_weight 1012.11
_chemical_name_systematic
; 
 ? 
;
_space_group_IT_number 14
_symmetry_cell_setting monoclinic
_symmetry_space_group_name_Hall '-P 2yn'
_symmetry_space_group_name_H-M 'P 1 21/n 1'
_atom_sites_solution_hydrogens geom
_atom_sites_solution_primary direct
_atom_sites_solution_secondary difmap
_audit_creation_method SHELXL-97
_cell_angle_alpha 90.00
_cell_angle_beta 98.245(2)
_cell_angle_gamma 90.00
_cell_formula_units_Z 4
_cell_length_a 11.6709(10)
_cell_length_b 16.7648(14)
_cell_length_c 21.993(2)
_cell_measurement_reflns_used 5722
_cell_measurement_temperature 100(2)
_cell_measurement_theta_max 27.86
_cell_measurement_theta_min 2.23
_cell_volume 4258.7(6)
_computing_cell_refinement 'Bruker SAINT'
_computing_data_collection 'Bruker APEX2'
_computing_data_reduction 'Bruker SAINT'
_computing_molecular_graphics 'Bruker SHELXTL'
_computing_publication_material 'Bruker SHELXTL'
_computing_structure_refinement 'SHELXL-97 (Sheldrick, 2008)'
_computing_structure_solution 'SHELXS-97 (Sheldrick, 2008)'
_diffrn_ambient_temperature 100(2)
_diffrn_measured_fraction_theta_full 0.997
_diffrn_measured_fraction_theta_max 0.997
_diffrn_measurement_device_type 'Bruker APEX-II CCD'
_diffrn_measurement_method 'phi and omega scans'
_diffrn_radiation_monochromator graphite
_diffrn_radiation_source 'fine-focus sealed tube'
_diffrn_radiation_type MoK\a
_diffrn_radiation_wavelength 0.71073
_diffrn_reflns_av_R_equivalents 0.0671
_diffrn_reflns_av_sigmaI/netI 0.0655
_diffrn_reflns_limit_h_max 15
_diffrn_reflns_limit_h_min -15
_diffrn_reflns_limit_k_max 17
_diffrn_reflns_limit_k_min -22
_diffrn_reflns_limit_l_max 29
_diffrn_reflns_limit_l_min -29
_diffrn_reflns_number 41504
_diffrn_reflns_theta_full 28.28
_diffrn_reflns_theta_max 28.28
_diffrn_reflns_theta_min 4.09
_exptl_absorpt_coefficient_mu 1.339
_exptl_absorpt_correction_T_max 0.7457
_exptl_absorpt_correction_T_min 0.6696
_exptl_absorpt_correction_type multi-scan
_exptl_absorpt_process_details SADABS
_exptl_crystal_colour yellow
_exptl_crystal_density_diffrn 1.579
_exptl_crystal_description plate
_exptl_crystal_F_000 2072
_exptl_crystal_size_max 0.12
_exptl_crystal_size_mid 0.09
_exptl_crystal_size_min 0.06
_refine_diff_density_max 0.898
_refine_diff_density_min -0.904
_refine_diff_density_rms 0.131
_refine_ls_extinction_coef 0.00058(8)
_refine_ls_extinction_expression Fc^*^=kFc[1+0.001xFc^2^\l^3^/sin(2\q)]^-1/4^
_refine_ls_extinction_method SHELXL
_refine_ls_goodness_of_fit_ref 1.021
_refine_ls_hydrogen_treatment constr
_refine_ls_matrix_type full
_refine_ls_number_parameters 461
_refine_ls_number_reflns 10546
_refine_ls_number_restraints 0
_refine_ls_restrained_S_all 1.021
_refine_ls_R_factor_all 0.0641
_refine_ls_R_factor_gt 0.0387
_refine_ls_shift/su_max 0.002
_refine_ls_shift/su_mean 0.000
_refine_ls_structure_factor_coef Fsqd
_refine_ls_weighting_details 'calc w=1/[\s^2^(Fo^2^)+(0.0305P)^2^+2.4081P] where P=(Fo^2^+2Fc^2^)/3'
_refine_ls_weighting_scheme calc
_refine_ls_wR_factor_gt 0.0761
_refine_ls_wR_factor_ref 0.0847
_reflns_number_gt 7795
_reflns_number_total 10546
_reflns_threshold_expression >2sigma(I)
_cod_data_source_file ic400686e_10.cif
_cod_data_source_block compound10
_cod_database_code 4335357

loop_
_symmetry_equiv_pos_as_xyz
'x, y, z'
'-x+1/2, y+1/2, -z+1/2'
'-x, -y, -z'
'x-1/2, -y-1/2, z-1/2'

loop_
_atom_site_label
_atom_site_type_symbol
_atom_site_fract_x
_atom_site_fract_y
_atom_site_fract_z
_atom_site_U_iso_or_equiv
_atom_site_adp_type
_atom_site_occupancy
_atom_site_symmetry_multiplicity
_atom_site_calc_flag
_atom_site_refinement_flags
Pd1 Pd 0.37485(2) 0.671471(16) 0.010522(12) 0.01337(7) Uani 1 1 d .
Pd2 Pd 0.33360(2) 0.849960(17) 0.020604(12) 0.01522(7) Uani 1 1 d .
Pd3 Pd 0.15906(2) 0.729947(16) 0.069358(13) 0.01637(8) Uani 1 1 d .
P1 P 0.18774(8) 0.74930(6) -0.05106(4) 0.0164(2) Uani 1 1 d .
O11 O 0.1125(2) 0.74815(16) -0.11045(12) 0.0242(6) Uani 1 1 d .
N1 N 0.1979(2) 0.66828(17) -0.00443(13) 0.0146(6) Uani 1 1 d .
C11 C 0.1399(3) 0.5901(2) -0.02197(18) 0.0199(8) Uani 1 1 d .
H11 H 0.1582 0.5539 0.0131 0.024 Uiso 1 1 calc R
C12 C 0.0095(3) 0.6002(2) -0.0333(2) 0.0269(9) Uani 1 1 d .
H12A H -0.0164 0.6213 0.0030 0.040 Uiso 1 1 calc R
H12B H -0.0264 0.5494 -0.0431 0.040 Uiso 1 1 calc R
H12C H -0.0112 0.6364 -0.0669 0.040 Uiso 1 1 calc R
C13 C 0.1879(3) 0.5526(3) -0.0761(2) 0.0311(10) Uani 1 1 d .
H13A H 0.1696 0.5860 -0.1117 0.047 Uiso 1 1 calc R
H13B H 0.1538 0.5009 -0.0845 0.047 Uiso 1 1 calc R
H13C H 0.2704 0.5473 -0.0664 0.047 Uiso 1 1 calc R
N2 N 0.3314(2) 0.76564(17) -0.04734(13) 0.0152(6) Uani 1 1 d .
C21 C 0.3899(3) 0.7801(2) -0.10216(16) 0.0208(8) Uani 1 1 d .
H21 H 0.4730 0.7853 -0.0877 0.025 Uiso 1 1 calc R
C22 C 0.3498(4) 0.8574(3) -0.13422(19) 0.0332(10) Uani 1 1 d .
H22A H 0.2693 0.8532 -0.1509 0.050 Uiso 1 1 calc R
H22B H 0.3944 0.8675 -0.1669 0.050 Uiso 1 1 calc R
H22C H 0.3602 0.9005 -0.1052 0.050 Uiso 1 1 calc R
C23 C 0.3737(4) 0.7083(3) -0.14594(18) 0.0309(10) Uani 1 1 d .
H23A H 0.3999 0.6608 -0.1239 0.046 Uiso 1 1 calc R
H23B H 0.4179 0.7164 -0.1790 0.046 Uiso 1 1 calc R
H23C H 0.2933 0.7029 -0.1622 0.046 Uiso 1 1 calc R
N3 N 0.1631(2) 0.81555(17) 0.00365(14) 0.0159(6) Uani 1 1 d .
C31 C 0.0706(3) 0.8774(2) -0.00569(18) 0.0204(8) Uani 1 1 d .
H31 H 0.0761 0.9089 0.0321 0.024 Uiso 1 1 calc R
C32 C 0.0885(4) 0.9343(2) -0.05767(19) 0.0278(9) Uani 1 1 d .
H32A H 0.1651 0.9565 -0.0499 0.042 Uiso 1 1 calc R
H32B H 0.0325 0.9765 -0.0599 0.042 Uiso 1 1 calc R
H32C H 0.0792 0.9057 -0.0959 0.042 Uiso 1 1 calc R
C33 C -0.0492(3) 0.8390(2) -0.0159(2) 0.0292(10) Uani 1 1 d .
H33A H -0.0596 0.8109 -0.0544 0.044 Uiso 1 1 calc R
H33B H -0.1073 0.8797 -0.0167 0.044 Uiso 1 1 calc R
H33C H -0.0561 0.8023 0.0169 0.044 Uiso 1 1 calc R
N4 N 0.3906(3) 0.58260(18) 0.07760(14) 0.0193(7) Uani 1 1 d .
H4A H 0.3195 0.5739 0.0876 0.023 Uiso 1 1 calc R
H4B H 0.4120 0.5375 0.0601 0.023 Uiso 1 1 calc R
C41 C 0.4714(3) 0.5941(2) 0.13640(17) 0.0230(8) Uani 1 1 d .
H41 H 0.4663 0.6499 0.1489 0.028 Uiso 1 1 calc R
C42 C 0.4360(5) 0.5421(3) 0.1871(2) 0.0454(13) Uani 1 1 d .
H42A H 0.4342 0.4867 0.1742 0.054 Uiso 1 1 calc R
H42B H 0.3587 0.5568 0.1943 0.054 Uiso 1 1 calc R
C43 C 0.5216(5) 0.5515(3) 0.2478(2) 0.0495(14) Uani 1 1 d .
H43A H 0.5182 0.6057 0.2627 0.059 Uiso 1 1 calc R
H43B H 0.4988 0.5159 0.2787 0.059 Uiso 1 1 calc R
C44 C 0.6417(5) 0.5328(3) 0.2380(2) 0.0493(14) Uani 1 1 d .
H44A H 0.6464 0.4775 0.2256 0.059 Uiso 1 1 calc R
H44B H 0.6937 0.5402 0.2761 0.059 Uiso 1 1 calc R
C45 C 0.6782(4) 0.5868(3) 0.1885(2) 0.0465(13) Uani 1 1 d .
H45A H 0.7561 0.5732 0.1818 0.056 Uiso 1 1 calc R
H45B H 0.6782 0.6418 0.2021 0.056 Uiso 1 1 calc R
C46 C 0.5950(4) 0.5774(3) 0.1283(2) 0.0416(12) Uani 1 1 d .
H46A H 0.6179 0.6138 0.0979 0.050 Uiso 1 1 calc R
H46B H 0.6007 0.5235 0.1130 0.050 Uiso 1 1 calc R
N5 N 0.5109(3) 0.8642(2) 0.02819(14) 0.0218(7) Uani 1 1 d .
H5A H 0.5383 0.8196 0.0126 0.026 Uiso 1 1 calc R
H5B H 0.5230 0.9041 0.0025 0.026 Uiso 1 1 calc R
C51 C 0.5867(3) 0.8803(2) 0.08663(17) 0.0225(8) Uani 1 1 d .
H51 H 0.5710 0.9344 0.1001 0.027 Uiso 1 1 calc R
C52 C 0.7127(3) 0.8759(3) 0.07566(19) 0.0312(10) Uani 1 1 d .
H52A H 0.7260 0.9153 0.0451 0.037 Uiso 1 1 calc R
H52B H 0.7280 0.8236 0.0598 0.037 Uiso 1 1 calc R
C53 C 0.7961(4) 0.8914(3) 0.1351(2) 0.0404(12) Uani 1 1 d .
H53A H 0.8753 0.8853 0.1272 0.049 Uiso 1 1 calc R
H53B H 0.7863 0.9456 0.1488 0.049 Uiso 1 1 calc R
C54 C 0.7732(4) 0.8337(3) 0.1847(2) 0.0405(12) Uani 1 1 d .
H54A H 0.8239 0.8460 0.2225 0.049 Uiso 1 1 calc R
H54B H 0.7901 0.7798 0.1726 0.049 Uiso 1 1 calc R
C55 C 0.6477(4) 0.8387(3) 0.1958(2) 0.0417(12) Uani 1 1 d .
H55A H 0.6327 0.8913 0.2113 0.050 Uiso 1 1 calc R
H55B H 0.6340 0.7999 0.2266 0.050 Uiso 1 1 calc R
C56 C 0.5640(4) 0.8227(3) 0.13572(19) 0.0328(10) Uani 1 1 d .
H56A H 0.5744 0.7686 0.1220 0.039 Uiso 1 1 calc R
H56B H 0.4846 0.8284 0.1434 0.039 Uiso 1 1 calc R
N6 N 0.1317(3) 0.80761(18) 0.14000(14) 0.0212(7) Uani 1 1 d .
H6A H 0.1658 0.8543 0.1334 0.025 Uiso 1 1 calc R
H6B H 0.0551 0.8169 0.1367 0.025 Uiso 1 1 calc R
C61 C 0.1726(3) 0.7833(2) 0.20424(17) 0.0234(8) Uani 1 1 d .
H61 H 0.1393 0.7308 0.2105 0.028 Uiso 1 1 calc R
C62 C 0.1326(4) 0.8400(3) 0.25070(18) 0.0329(10) Uani 1 1 d .
H62A H 0.0487 0.8429 0.2442 0.039 Uiso 1 1 calc R
H62B H 0.1625 0.8930 0.2449 0.039 Uiso 1 1 calc R
C63 C 0.1749(4) 0.8117(3) 0.31662(19) 0.0348(11) Uani 1 1 d .
H63A H 0.1521 0.8501 0.3456 0.042 Uiso 1 1 calc R
H63B H 0.1388 0.7611 0.3237 0.042 Uiso 1 1 calc R
C64 C 0.3052(4) 0.8022(3) 0.32714(19) 0.0367(11) Uani 1 1 d .
H64A H 0.3291 0.7811 0.3681 0.044 Uiso 1 1 calc R
H64B H 0.3410 0.8541 0.3248 0.044 Uiso 1 1 calc R
C65 C 0.3469(4) 0.7467(3) 0.2801(2) 0.0408(12) Uani 1 1 d .
H65A H 0.3194 0.6930 0.2859 0.049 Uiso 1 1 calc R
H65B H 0.4308 0.7455 0.2861 0.049 Uiso 1 1 calc R
C66 C 0.3025(4) 0.7745(3) 0.21473(19) 0.0309(10) Uani 1 1 d .
H66A H 0.3377 0.8254 0.2074 0.037 Uiso 1 1 calc R
H66B H 0.3255 0.7363 0.1856 0.037 Uiso 1 1 calc R
O1 O 0.5483(2) 0.69113(15) 0.01219(12) 0.0198(6) Uani 1 1 d .
O2 O 0.5564(2) 0.57865(17) -0.04161(14) 0.0321(7) Uani 1 1 d .
C1 C 0.6021(3) 0.6381(2) -0.01576(18) 0.0209(8) Uani 1 1 d .
C2 C 0.7298(3) 0.6538(3) -0.0133(2) 0.0311(10) Uani 1 1 d .
H2A H 0.7625 0.6153 -0.0382 0.047 Uiso 1 1 calc R
H2B H 0.7672 0.6498 0.0284 0.047 Uiso 1 1 calc R
H2C H 0.7411 0.7065 -0.0286 0.047 Uiso 1 1 calc R
O3 O 0.3024(2) 0.92328(16) 0.09070(12) 0.0255(6) Uani 1 1 d .
O4 O 0.3890(3) 1.02779(17) 0.05392(14) 0.0370(8) Uani 1 1 d .
C3 C 0.3339(4) 0.9975(2) 0.09110(18) 0.0261(9) Uani 1 1 d .
C4 C 0.2961(5) 1.0466(3) 0.1426(2) 0.0504(14) Uani 1 1 d .
H4C H 0.2903 1.0128 0.1773 0.076 Uiso 1 1 calc R
H4D H 0.2220 1.0703 0.1289 0.076 Uiso 1 1 calc R
H4E H 0.3519 1.0879 0.1544 0.076 Uiso 1 1 calc R
O5 O 0.1608(2) 0.63072(16) 0.12363(12) 0.0250(6) Uani 1 1 d .
O6 O -0.0292(3) 0.6488(2) 0.12558(15) 0.0414(8) Uani 1 1 d .
C5 C 0.0613(4) 0.6115(3) 0.14040(18) 0.0291(10) Uani 1 1 d .
C6 C 0.0673(4) 0.5395(3) 0.1811(2) 0.0448(13) Uani 1 1 d .
H6C H 0.1187 0.5499 0.2184 0.067 Uiso 1 1 calc R
H6D H 0.0957 0.4948 0.1603 0.067 Uiso 1 1 calc R
H6E H -0.0085 0.5275 0.1907 0.067 Uiso 1 1 calc R

loop_
_atom_site_aniso_label
_atom_site_aniso_U_11
_atom_site_aniso_U_22
_atom_site_aniso_U_33
_atom_site_aniso_U_23
_atom_site_aniso_U_13
_atom_site_aniso_U_12
Pd1 0.01031(13) 0.01274(15) 0.01715(13) -0.00124(11) 0.00232(10) 0.00122(10)
Pd2 0.01304(14) 0.01602(15) 0.01686(13) -0.00152(11) 0.00307(10) -0.00317(11)
Pd3 0.01480(14) 0.01208(15) 0.02339(14) -0.00121(12) 0.00669(11) 0.00042(11)
P1 0.0126(4) 0.0147(5) 0.0215(5) -0.0026(4) 0.0009(4) 0.0018(4)
O11 0.0197(14) 0.0238(15) 0.0266(14) -0.0045(12) -0.0048(11) 0.0033(11)
N1 0.0083(14) 0.0122(15) 0.0239(15) -0.0042(13) 0.0045(12) 0.0008(11)
C11 0.0166(18) 0.0120(19) 0.030(2) -0.0066(16) 0.0001(16) -0.0034(14)
C12 0.0154(19) 0.020(2) 0.044(2) -0.0033(19) 0.0009(17) -0.0025(16)
C13 0.024(2) 0.024(2) 0.045(3) -0.020(2) 0.0054(19) -0.0022(17)
N2 0.0152(15) 0.0154(16) 0.0150(14) 0.0024(12) 0.0025(11) 0.0021(12)
C21 0.0175(19) 0.029(2) 0.0166(17) 0.0026(16) 0.0064(14) 0.0018(16)
C22 0.039(3) 0.037(3) 0.025(2) 0.009(2) 0.0088(19) 0.007(2)
C23 0.034(2) 0.039(3) 0.0214(19) -0.0068(19) 0.0098(18) 0.003(2)
N3 0.0098(14) 0.0132(16) 0.0250(15) -0.0027(13) 0.0036(12) 0.0022(11)
C31 0.0187(19) 0.0142(19) 0.029(2) -0.0053(16) 0.0065(16) 0.0050(15)
C32 0.028(2) 0.016(2) 0.041(2) 0.0059(18) 0.0103(19) 0.0059(17)
C33 0.0129(19) 0.025(2) 0.050(3) 0.005(2) 0.0056(18) 0.0089(16)
N4 0.0180(16) 0.0142(17) 0.0271(16) 0.0009(13) 0.0077(13) 0.0047(12)
C41 0.025(2) 0.019(2) 0.0247(19) 0.0023(17) 0.0021(16) 0.0009(16)
C42 0.054(3) 0.048(3) 0.033(2) 0.015(2) 0.002(2) -0.014(2)
C43 0.072(4) 0.046(3) 0.029(2) 0.014(2) 0.003(3) -0.010(3)
C44 0.068(4) 0.035(3) 0.037(3) 0.003(2) -0.020(3) -0.001(3)
C45 0.037(3) 0.062(4) 0.036(3) 0.005(3) -0.010(2) 0.000(2)
C46 0.033(3) 0.063(4) 0.028(2) 0.000(2) 0.001(2) 0.008(2)
N5 0.0163(16) 0.0249(19) 0.0228(16) 0.0040(14) -0.0015(13) -0.0049(13)
C51 0.022(2) 0.022(2) 0.0222(19) -0.0023(16) 0.0001(16) -0.0044(16)
C52 0.023(2) 0.037(3) 0.032(2) 0.006(2) -0.0019(18) -0.0003(19)
C53 0.037(3) 0.040(3) 0.042(3) 0.005(2) -0.005(2) -0.004(2)
C54 0.037(3) 0.042(3) 0.037(2) 0.001(2) -0.011(2) -0.003(2)
C55 0.051(3) 0.047(3) 0.026(2) 0.007(2) 0.002(2) 0.001(2)
C56 0.031(2) 0.039(3) 0.028(2) 0.000(2) 0.0014(18) -0.006(2)
N6 0.0256(18) 0.0153(17) 0.0239(16) 0.0009(13) 0.0074(14) 0.0023(13)
C61 0.025(2) 0.023(2) 0.0243(19) -0.0009(17) 0.0095(16) 0.0013(17)
C62 0.038(3) 0.036(3) 0.027(2) 0.001(2) 0.0160(19) 0.010(2)
C63 0.049(3) 0.032(3) 0.027(2) 0.0009(19) 0.020(2) 0.008(2)
C64 0.048(3) 0.040(3) 0.023(2) -0.004(2) 0.006(2) 0.001(2)
C65 0.039(3) 0.052(3) 0.032(2) -0.006(2) 0.006(2) 0.009(2)
C66 0.029(2) 0.038(3) 0.026(2) -0.005(2) 0.0079(18) 0.0006(19)
O1 0.0098(12) 0.0178(14) 0.0318(14) -0.0018(12) 0.0033(11) 0.0012(10)
O2 0.0288(16) 0.0198(16) 0.0497(19) -0.0067(14) 0.0121(14) -0.0005(12)
C1 0.0144(18) 0.020(2) 0.030(2) 0.0050(17) 0.0077(16) 0.0047(15)
C2 0.016(2) 0.037(3) 0.042(2) 0.000(2) 0.0102(18) 0.0038(18)
O3 0.0332(16) 0.0207(15) 0.0252(14) -0.0065(12) 0.0124(12) -0.0098(12)
O4 0.0447(19) 0.0236(17) 0.0459(19) 0.0079(15) 0.0174(16) -0.0056(14)
C3 0.030(2) 0.024(2) 0.024(2) 0.0004(18) 0.0032(17) -0.0039(18)
C4 0.092(4) 0.023(3) 0.039(3) -0.012(2) 0.017(3) -0.009(3)
O5 0.0263(15) 0.0191(15) 0.0314(15) 0.0026(12) 0.0101(12) 0.0006(11)
O6 0.0285(17) 0.048(2) 0.050(2) 0.0102(17) 0.0112(15) -0.0046(15)
C5 0.043(3) 0.022(2) 0.024(2) -0.0038(18) 0.0102(19) -0.0114(19)
C6 0.056(3) 0.037(3) 0.041(3) 0.009(2) 0.004(2) -0.022(2)

loop_
_atom_type_symbol
_atom_type_description
_atom_type_scat_dispersion_real
_atom_type_scat_dispersion_imag
_atom_type_scat_source
C C 0.0033 0.0016 'International Tables Vol C Tables 4.2.6.8 and 6.1.1.4'
H H 0.0000 0.0000 'International Tables Vol C Tables 4.2.6.8 and 6.1.1.4'
N N 0.0061 0.0033 'International Tables Vol C Tables 4.2.6.8 and 6.1.1.4'
O O 0.0106 0.0060 'International Tables Vol C Tables 4.2.6.8 and 6.1.1.4'
P P 0.1023 0.0942 'International Tables Vol C Tables 4.2.6.8 and 6.1.1.4'
Pd Pd -0.9988 1.0072 'International Tables Vol C Tables 4.2.6.8 and 6.1.1.4'

loop_
_geom_angle_atom_site_label_1
_geom_angle_atom_site_label_2
_geom_angle_atom_site_label_3
_geom_angle
N1 Pd1 N2 76.45(12)
N1 Pd1 O1 168.78(11)
N2 Pd1 O1 92.47(11)
N1 Pd1 N4 94.55(12)
N2 Pd1 N4 168.52(12)
O1 Pd1 N4 96.66(11)
N1 Pd1 P1 38.31(9)
N2 Pd1 P1 38.13(8)
O1 Pd1 P1 130.59(7)
N4 Pd1 P1 132.45(9)
N1 Pd1 Pd2 82.58(8)
N2 Pd1 Pd2 42.17(8)
O1 Pd1 Pd2 90.38(7)
N4 Pd1 Pd2 130.49(8)
P1 Pd1 Pd2 56.14(2)
N1 Pd1 Pd3 39.22(8)
N2 Pd1 Pd3 82.75(8)
O1 Pd1 Pd3 142.19(7)
N4 Pd1 Pd3 85.76(8)
P1 Pd1 Pd3 54.91(2)
Pd2 Pd1 Pd3 61.301(9)
O3 Pd2 N3 91.90(11)
O3 Pd2 N2 167.69(11)
N3 Pd2 N2 76.35(11)
O3 Pd2 N5 98.88(12)
N3 Pd2 N5 168.58(12)
N2 Pd2 N5 92.63(12)
O3 Pd2 P1 130.01(8)
N3 Pd2 P1 38.21(8)
N2 Pd2 P1 38.14(8)
N5 Pd2 P1 130.70(9)
O3 Pd2 Pd1 133.86(8)
N3 Pd2 Pd1 82.52(8)
N2 Pd2 Pd1 41.95(8)
N5 Pd2 Pd1 87.27(9)
P1 Pd2 Pd1 56.12(2)
O3 Pd2 Pd3 86.20(7)
N3 Pd2 Pd3 39.42(8)
N2 Pd2 Pd3 82.37(8)
N5 Pd2 Pd3 137.18(9)
P1 Pd2 Pd3 54.78(2)
Pd1 Pd2 Pd3 60.980(10)
N1 Pd3 N3 76.21(12)
N1 Pd3 O5 93.88(11)
N3 Pd3 O5 170.08(11)
N1 Pd3 N6 171.46(12)
N3 Pd3 N6 96.31(12)
O5 Pd3 N6 93.60(11)
N1 Pd3 P1 38.19(9)
N3 Pd3 P1 38.11(8)
O5 Pd3 P1 131.98(8)
N6 Pd3 P1 134.41(9)
N1 Pd3 Pd1 39.58(8)
N3 Pd3 Pd1 80.02(8)
O5 Pd3 Pd1 92.57(7)
N6 Pd3 Pd1 135.82(9)
P1 Pd3 Pd1 54.76(2)
N1 Pd3 Pd2 79.88(8)
N3 Pd3 Pd2 39.68(8)
O5 Pd3 Pd2 139.73(8)
N6 Pd3 Pd2 91.74(9)
P1 Pd3 Pd2 54.65(2)
Pd1 Pd3 Pd2 57.718(10)
O11 P1 N2 120.58(16)
O11 P1 N3 120.09(15)
N2 P1 N3 97.33(14)
O11 P1 N1 120.62(15)
N2 P1 N1 96.77(14)
N3 P1 N1 95.74(15)
O11 P1 Pd1 140.34(11)
N2 P1 Pd1 48.39(10)
N3 P1 Pd1 99.56(10)
N1 P1 Pd1 48.39(9)
O11 P1 Pd2 140.03(12)
N2 P1 Pd2 48.68(10)
N3 P1 Pd2 48.65(10)
N1 P1 Pd2 99.34(10)
Pd1 P1 Pd2 67.74(2)
O11 P1 Pd3 136.08(12)
N2 P1 Pd3 103.34(10)
N3 P1 Pd3 48.14(10)
N1 P1 Pd3 47.72(10)
Pd1 P1 Pd3 70.33(2)
Pd2 P1 Pd3 70.57(2)
C11 N1 P1 123.7(2)
C11 N1 Pd3 120.4(2)
P1 N1 Pd3 94.09(13)
C11 N1 Pd1 118.2(2)
P1 N1 Pd1 93.30(13)
Pd3 N1 Pd1 101.20(12)
N1 C11 C12 110.4(3)
N1 C11 C13 111.0(3)
C12 C11 C13 113.0(3)
N1 C11 H11 107.4
C12 C11 H11 107.4
C13 C11 H11 107.4
C11 C12 H12A 109.5
C11 C12 H12B 109.5
H12A C12 H12B 109.5
C11 C12 H12C 109.5
H12A C12 H12C 109.5
H12B C12 H12C 109.5
C11 C13 H13A 109.5
C11 C13 H13B 109.5
H13A C13 H13B 109.5
C11 C13 H13C 109.5
H13A C13 H13C 109.5
H13B C13 H13C 109.5
C21 N2 P1 123.7(2)
C21 N2 Pd1 121.9(2)
P1 N2 Pd1 93.48(14)
C21 N2 Pd2 121.2(2)
P1 N2 Pd2 93.19(13)
Pd1 N2 Pd2 95.88(12)
N2 C21 C22 111.7(3)
N2 C21 C23 110.5(3)
C22 C21 C23 112.1(3)
N2 C21 H21 107.4
C22 C21 H21 107.4
C23 C21 H21 107.4
C21 C22 H22A 109.5
C21 C22 H22B 109.5
H22A C22 H22B 109.5
C21 C22 H22C 109.5
H22A C22 H22C 109.5
H22B C22 H22C 109.5
C21 C23 H23A 109.5
C21 C23 H23B 109.5
H23A C23 H23B 109.5
C21 C23 H23C 109.5
H23A C23 H23C 109.5
H23B C23 H23C 109.5
C31 N3 P1 123.5(2)
C31 N3 Pd3 119.8(2)
P1 N3 Pd3 93.75(14)
C31 N3 Pd2 119.6(2)
P1 N3 Pd2 93.14(13)
Pd3 N3 Pd2 100.91(12)
N3 C31 C33 111.0(3)
N3 C31 C32 111.3(3)
C33 C31 C32 112.0(3)
N3 C31 H31 107.4
C33 C31 H31 107.4
C32 C31 H31 107.4
C31 C32 H32A 109.5
C31 C32 H32B 109.5
H32A C32 H32B 109.5
C31 C32 H32C 109.5
H32A C32 H32C 109.5
H32B C32 H32C 109.5
C31 C33 H33A 109.5
C31 C33 H33B 109.5
H33A C33 H33B 109.5
C31 C33 H33C 109.5
H33A C33 H33C 109.5
H33B C33 H33C 109.5
C41 N4 Pd1 119.9(2)
C41 N4 H4A 107.3
Pd1 N4 H4A 107.3
C41 N4 H4B 107.3
Pd1 N4 H4B 107.3
H4A N4 H4B 106.9
N4 C41 C46 111.7(3)
N4 C41 C42 110.8(3)
C46 C41 C42 110.3(4)
N4 C41 H41 108.0
C46 C41 H41 108.0
C42 C41 H41 108.0
C41 C42 C43 111.3(4)
C41 C42 H42A 109.4
C43 C42 H42A 109.4
C41 C42 H42B 109.4
C43 C42 H42B 109.4
H42A C42 H42B 108.0
C44 C43 C42 110.9(4)
C44 C43 H43A 109.4
C42 C43 H43A 109.4
C44 C43 H43B 109.4
C42 C43 H43B 109.4
H43A C43 H43B 108.0
C43 C44 C45 110.2(4)
C43 C44 H44A 109.6
C45 C44 H44A 109.6
C43 C44 H44B 109.6
C45 C44 H44B 109.6
H44A C44 H44B 108.1
C44 C45 C46 110.4(4)
C44 C45 H45A 109.6
C46 C45 H45A 109.6
C44 C45 H45B 109.6
C46 C45 H45B 109.6
H45A C45 H45B 108.1
C41 C46 C45 112.1(4)
C41 C46 H46A 109.2
C45 C46 H46A 109.2
C41 C46 H46B 109.2
C45 C46 H46B 109.2
H46A C46 H46B 107.9
C51 N5 Pd2 124.0(2)
C51 N5 H5A 106.3
Pd2 N5 H5A 106.3
C51 N5 H5B 106.3
Pd2 N5 H5B 106.3
H5A N5 H5B 106.4
N5 C51 C56 111.3(3)
N5 C51 C52 108.9(3)
C56 C51 C52 110.9(3)
N5 C51 H51 108.5
C56 C51 H51 108.5
C52 C51 H51 108.5
C51 C52 C53 111.4(4)
C51 C52 H52A 109.3
C53 C52 H52A 109.3
C51 C52 H52B 109.3
C53 C52 H52B 109.3
H52A C52 H52B 108.0
C54 C53 C52 110.6(4)
C54 C53 H53A 109.5
C52 C53 H53A 109.5
C54 C53 H53B 109.5
C52 C53 H53B 109.5
H53A C53 H53B 108.1
C53 C54 C55 110.7(4)
C53 C54 H54A 109.5
C55 C54 H54A 109.5
C53 C54 H54B 109.5
C55 C54 H54B 109.5
H54A C54 H54B 108.1
C54 C55 C56 111.0(4)
C54 C55 H55A 109.4
C56 C55 H55A 109.4
C54 C55 H55B 109.4
C56 C55 H55B 109.4
H55A C55 H55B 108.0
C51 C56 C55 110.4(3)
C51 C56 H56A 109.6
C55 C56 H56A 109.6
C51 C56 H56B 109.6
C55 C56 H56B 109.6
H56A C56 H56B 108.1
C61 N6 Pd3 118.4(2)
C61 N6 H6A 107.7
Pd3 N6 H6A 107.7
C61 N6 H6B 107.7
Pd3 N6 H6B 107.7
H6A N6 H6B 107.1
N6 C61 C66 110.6(3)
N6 C61 C62 112.4(3)
C66 C61 C62 110.9(3)
N6 C61 H61 107.6
C66 C61 H61 107.6
C62 C61 H61 107.6
C61 C62 C63 110.7(3)
C61 C62 H62A 109.5
C63 C62 H62A 109.5
C61 C62 H62B 109.5
C63 C62 H62B 109.5
H62A C62 H62B 108.1
C64 C63 C62 110.9(4)
C64 C63 H63A 109.5
C62 C63 H63A 109.5
C64 C63 H63B 109.5
C62 C63 H63B 109.5
H63A C63 H63B 108.1
C63 C64 C65 111.9(4)
C63 C64 H64A 109.2
C65 C64 H64A 109.2
C63 C64 H64B 109.2
C65 C64 H64B 109.2
H64A C64 H64B 107.9
C64 C65 C66 110.7(4)
C64 C65 H65A 109.5
C66 C65 H65A 109.5
C64 C65 H65B 109.5
C66 C65 H65B 109.5
H65A C65 H65B 108.1
C61 C66 C65 111.8(4)
C61 C66 H66A 109.3
C65 C66 H66A 109.3
C61 C66 H66B 109.3
C65 C66 H66B 109.3
H66A C66 H66B 107.9
C1 O1 Pd1 115.3(2)
O2 C1 O1 124.7(3)
O2 C1 C2 121.3(3)
O1 C1 C2 114.0(3)
C1 C2 H2A 109.5
C1 C2 H2B 109.5
H2A C2 H2B 109.5
C1 C2 H2C 109.5
H2A C2 H2C 109.5
H2B C2 H2C 109.5
C3 O3 Pd2 120.1(2)
O4 C3 O3 124.7(4)
O4 C3 C4 120.9(4)
O3 C3 C4 114.4(4)
C3 C4 H4C 109.5
C3 C4 H4D 109.5
H4C C4 H4D 109.5
C3 C4 H4E 109.5
H4C C4 H4E 109.5
H4D C4 H4E 109.5
C5 O5 Pd3 115.5(3)
O6 C5 O5 124.2(4)
O6 C5 C6 122.2(4)
O5 C5 C6 113.6(4)
C5 C6 H6C 109.5
C5 C6 H6D 109.5
H6C C6 H6D 109.5
C5 C6 H6E 109.5
H6C C6 H6E 109.5
H6D C6 H6E 109.5

loop_
_geom_bond_atom_site_label_1
_geom_bond_atom_site_label_2
_geom_bond_distance
Pd1 N1 2.045(3)
Pd1 N2 2.045(3)
Pd1 O1 2.046(2)
Pd1 N4 2.086(3)
Pd1 P1 2.7307(10)
Pd1 Pd2 3.0439(5)
Pd1 Pd3 3.1484(4)
Pd2 O3 2.045(3)
Pd2 N3 2.053(3)
Pd2 N2 2.054(3)
Pd2 N5 2.065(3)
Pd2 P1 2.7314(10)
Pd2 Pd3 3.1581(4)
Pd3 N1 2.029(3)
Pd3 N3 2.042(3)
Pd3 O5 2.046(3)
Pd3 N6 2.087(3)
Pd3 P1 2.7359(10)
P1 O11 1.466(3)
P1 N2 1.689(3)
P1 N3 1.692(3)
P1 N1 1.696(3)
N1 C11 1.501(4)
C11 C12 1.516(5)
C11 C13 1.523(5)
C11 H11 0.9800
C12 H12A 0.9600
C12 H12B 0.9600
C12 H12C 0.9600
C13 H13A 0.9600
C13 H13B 0.9600
C13 H13C 0.9600
N2 C21 1.488(4)
C21 C22 1.517(5)
C21 C23 1.536(5)
C21 H21 0.9800
C22 H22A 0.9600
C22 H22B 0.9600
C22 H22C 0.9600
C23 H23A 0.9600
C23 H23B 0.9600
C23 H23C 0.9600
N3 C31 1.490(4)
C31 C33 1.526(5)
C31 C32 1.526(5)
C31 H31 0.9800
C32 H32A 0.9600
C32 H32B 0.9600
C32 H32C 0.9600
C33 H33A 0.9600
C33 H33B 0.9600
C33 H33C 0.9600
N4 C41 1.500(5)
N4 H4A 0.9000
N4 H4B 0.9000
C41 C46 1.505(6)
C41 C42 1.518(6)
C41 H41 0.9800
C42 C43 1.557(6)
C42 H42A 0.9700
C42 H42B 0.9700
C43 C44 1.482(7)
C43 H43A 0.9700
C43 H43B 0.9700
C44 C45 1.522(7)
C44 H44A 0.9700
C44 H44B 0.9700
C45 C46 1.535(6)
C45 H45A 0.9700
C45 H45B 0.9700
C46 H46A 0.9700
C46 H46B 0.9700
N5 C51 1.477(4)
N5 H5A 0.9000
N5 H5B 0.9000
C51 C56 1.499(6)
C51 C52 1.526(5)
C51 H51 0.9800
C52 C53 1.535(6)
C52 H52A 0.9700
C52 H52B 0.9700
C53 C54 1.511(6)
C53 H53A 0.9700
C53 H53B 0.9700
C54 C55 1.522(6)
C54 H54A 0.9700
C54 H54B 0.9700
C55 C56 1.549(6)
C55 H55A 0.9700
C55 H55B 0.9700
C56 H56A 0.9700
C56 H56B 0.9700
N6 C61 1.482(5)
N6 H6A 0.9000
N6 H6B 0.9000
C61 C66 1.508(5)
C61 C62 1.518(5)
C61 H61 0.9800
C62 C63 1.538(6)
C62 H62A 0.9700
C62 H62B 0.9700
C63 C64 1.513(6)
C63 H63A 0.9700
C63 H63B 0.9700
C64 C65 1.523(6)
C64 H64A 0.9700
C64 H64B 0.9700
C65 C66 1.530(6)
C65 H65A 0.9700
C65 H65B 0.9700
C66 H66A 0.9700
C66 H66B 0.9700
O1 C1 1.294(4)
O2 C1 1.230(5)
C1 C2 1.508(5)
C2 H2A 0.9600
C2 H2B 0.9600
C2 H2C 0.9600
O3 C3 1.298(5)
O4 C3 1.221(5)
C3 C4 1.517(6)
C4 H4C 0.9600
C4 H4D 0.9600
C4 H4E 0.9600
O5 C5 1.309(5)
O6 C5 1.230(5)
C5 C6 1.498(6)
C6 H6C 0.9600
C6 H6D 0.9600
C6 H6E 0.9600

loop_
_geom_hbond_atom_site_label_D
_geom_hbond_atom_site_label_H
_geom_hbond_atom_site_label_A
_geom_hbond_distance_DH
_geom_hbond_distance_HA
_geom_hbond_distance_DA
_geom_hbond_angle_DHA
_geom_hbond_site_symmetry_A
N4 H4A O5 0.90 2.32 3.105(4) 145.6 .
N4 H4B O2 0.90 2.03 2.908(4) 163.5 3_665
N5 H5A O1 0.90 2.16 2.962(4) 148.5 .
N5 H5B O4 0.90 2.06 2.917(4) 157.6 3_675
N6 H6A O3 0.90 2.28 3.086(4) 149.3 .
